data_7201560
loop_
_publ_author_name
'Duan, Xianying'
'Lin, Jianguo'
'Li, Yizhi'
'Zhu, Chengjian'
'Meng, Qingjin'

_publ_section_title
;
 Syntheses, structures and properties of a series of organic--inorganic
 complexes based on methylenediisophthalic acid (H4MDIP)
;
_journal_issue 2
_journal_name_full CrystEngComm
_journal_page_first 207
_journal_paper_doi 10.1039/b709972j
_journal_volume 10
_journal_year 2008
_chemical_formula_moiety 'C17 H22 O15 Sr2, 2(H2 O)'
_chemical_formula_sum 'C17 H26 O17 Sr2'
_chemical_formula_weight 677.62
_chemical_name_systematic
;
?
;
_space_group_IT_number 14
_symmetry_cell_setting monoclinic
_symmetry_space_group_name_Hall '-P 2ybc'
_symmetry_space_group_name_H-M 'P 1 21/c 1'
_atom_sites_solution_hydrogens geom
_atom_sites_solution_primary direct
_atom_sites_solution_secondary difmap
_audit_creation_method SHELXL-97
_cell_angle_alpha 90.00
_cell_angle_beta 90.793(4)
_cell_angle_gamma 90.00
_cell_formula_units_Z 4
_cell_length_a 10.852(2)
_cell_length_b 12.688(3)
_cell_length_c 17.865(4)
_cell_measurement_reflns_used 905
_cell_measurement_temperature 291(2)
_cell_measurement_theta_max 27.020
_cell_measurement_theta_min 2.281
_cell_volume 2459.6(9)
_computing_cell_refinement 'Bruker SMART'
_computing_data_collection 'Bruker SMART'
_computing_data_reduction 'Bruker SAINT'
_computing_molecular_graphics 'Bruker SHELXTL'
_computing_publication_material 'Bruker SHELXTL'
_computing_structure_refinement 'Bruker SHELXTL'
_computing_structure_solution 'Bruker SHELXTL'
_diffrn_ambient_temperature 291(2)
_diffrn_measured_fraction_theta_full 0.996
_diffrn_measured_fraction_theta_max 0.996
_diffrn_measurement_device_type 'CCD area detector'
_diffrn_measurement_method 'phi and omega scans'
_diffrn_radiation_monochromator graphite
_diffrn_radiation_source 'fine-focus sealed tube'
_diffrn_radiation_type MoK\a
_diffrn_radiation_wavelength 0.71073
_diffrn_reflns_av_R_equivalents 0.0372
_diffrn_reflns_av_sigmaI/netI 0.0654
_diffrn_reflns_limit_h_max 13
_diffrn_reflns_limit_h_min -13
_diffrn_reflns_limit_k_max 8
_diffrn_reflns_limit_k_min -15
_diffrn_reflns_limit_l_max 22
_diffrn_reflns_limit_l_min -21
_diffrn_reflns_number 12858
_diffrn_reflns_theta_full 26.00
_diffrn_reflns_theta_max 26.00
_diffrn_reflns_theta_min 1.88
_exptl_absorpt_coefficient_mu 4.418
_exptl_absorpt_correction_T_max 0.342
_exptl_absorpt_correction_T_min 0.262
_exptl_absorpt_correction_type multi-scan
_exptl_absorpt_process_details 'SADABS, Bruker(2000)'
_exptl_crystal_colour yellow
_exptl_crystal_density_diffrn 1.830
_exptl_crystal_density_method 'not measured'
_exptl_crystal_description block
_exptl_crystal_F_000 1360
_exptl_crystal_size_max 0.32
_exptl_crystal_size_mid 0.26
_exptl_crystal_size_min 0.24
_refine_diff_density_max 0.420
_refine_diff_density_min -1.397
_refine_diff_density_rms 0.113
_refine_ls_extinction_method none
_refine_ls_goodness_of_fit_ref 0.987
_refine_ls_hydrogen_treatment constr
_refine_ls_matrix_type full
_refine_ls_number_parameters 319
_refine_ls_number_reflns 4818
_refine_ls_number_restraints 0
_refine_ls_restrained_S_all 0.987
_refine_ls_R_factor_all 0.0858
_refine_ls_R_factor_gt 0.0635
_refine_ls_shift/su_max 0.000
_refine_ls_shift/su_mean 0.000
_refine_ls_structure_factor_coef Fsqd
_refine_ls_weighting_details 'calc w=1/[\s^2^(Fo^2^)+(0.0777P)^2^+0.0000P] where P=(Fo^2^+2Fc^2^)/3'
_refine_ls_weighting_scheme calc
_refine_ls_wR_factor_gt 0.1320
_refine_ls_wR_factor_ref 0.1376
_reflns_number_gt 3460
_reflns_number_total 4818
_reflns_threshold_expression >2sigma(I)
_cod_data_source_file b709972j.txt
_cod_data_source_block Sr
_cod_original_sg_symbol_H-M 'P 21/c'
_cod_database_code 7201560

loop_
_symmetry_equiv_pos_as_xyz
'x, y, z'
'-x, y+1/2, -z+1/2'
'-x, -y, -z'
'x, -y-1/2, z-1/2'

loop_
_atom_site_label
_atom_site_type_symbol
_atom_site_fract_x
_atom_site_fract_y
_atom_site_fract_z
_atom_site_U_iso_or_equiv
_atom_site_adp_type
_atom_site_occupancy
_atom_site_symmetry_multiplicity
_atom_site_calc_flag
_atom_site_refinement_flags
_atom_site_disorder_assembly
_atom_site_disorder_group
C1 C -0.0306(5) 0.3521(4) 0.4109(3) 0.0439(12) Uani 1 1 d . . .
C2 C 0.0746(5) 0.4127(4) 0.4235(3) 0.0452(12) Uani 1 1 d . . .
H2 H 0.1011 0.4577 0.3859 0.054 Uiso 1 1 calc R . .
C3 C 0.1406(5) 0.4083(4) 0.4896(3) 0.0424(12) Uani 1 1 d . . .
C4 C 0.0993(5) 0.3410(4) 0.5451(3) 0.0428(12) Uani 1 1 d . . .
H4 H 0.1409 0.3387 0.5909 0.051 Uiso 1 1 calc R . .
C5 C -0.0022(5) 0.2775(4) 0.5335(3) 0.0445(12) Uani 1 1 d . . .
C6 C -0.0671(5) 0.2821(4) 0.4664(3) 0.0465(13) Uani 1 1 d . . .
H6 H -0.1350 0.2386 0.4584 0.056 Uiso 1 1 calc R . .
C7 C -0.1035(5) 0.3577(4) 0.3396(3) 0.0450(12) Uani 1 1 d . . .
C8 C 0.2537(4) 0.4734(4) 0.5010(3) 0.0440(13) Uani 1 1 d . . .
H8A H 0.2410 0.5203 0.5430 0.053 Uiso 1 1 calc R . .
H8B H 0.2656 0.5167 0.4569 0.053 Uiso 1 1 calc R . .
C9 C -0.0447(5) 0.2013(5) 0.5908(3) 0.0460(13) Uani 1 1 d . . .
C10 C 0.5392(5) 0.3598(4) 0.5967(3) 0.0452(12) Uani 1 1 d . . .
C11 C 0.4312(5) 0.4164(4) 0.5830(3) 0.0435(12) Uani 1 1 d . . .
H11 H 0.4000 0.4594 0.6204 0.052 Uiso 1 1 calc R . .
C12 C 0.3700(5) 0.4099(4) 0.5155(3) 0.0450(12) Uani 1 1 d . . .
C13 C 0.4169(5) 0.3451(4) 0.4595(3) 0.0446(12) Uani 1 1 d . . .
H13 H 0.3776 0.3420 0.4129 0.053 Uiso 1 1 calc R . .
C14 C 0.5227(4) 0.2851(4) 0.4732(3) 0.0387(11) Uani 1 1 d . . .
C15 C 0.5830(5) 0.2954(4) 0.5417(3) 0.0454(13) Uani 1 1 d . . .
H15 H 0.6552 0.2575 0.5505 0.054 Uiso 1 1 calc R . .
C16 C 0.6113(5) 0.3712(4) 0.6684(3) 0.0447(12) Uani 1 1 d . . .
C17 C 0.5753(5) 0.2125(4) 0.4161(3) 0.0447(13) Uani 1 1 d . . .
O1 O -0.0919(3) 0.4394(3) 0.2997(2) 0.0458(9) Uani 1 1 d . . .
O2 O -0.1746(3) 0.2844(3) 0.32203(19) 0.0425(8) Uani 1 1 d . . .
O3 O -0.0227(3) 0.2175(3) 0.6599(2) 0.0452(8) Uani 1 1 d . . .
O4 O -0.1026(3) 0.1205(3) 0.5697(2) 0.0452(8) Uani 1 1 d . . .
O5 O 0.6929(3) 0.3044(3) 0.6835(2) 0.0452(9) Uani 1 1 d . . .
O6 O 0.5909(3) 0.4472(3) 0.7104(2) 0.0451(9) Uani 1 1 d . . .
O7 O 0.6495(3) 0.1430(3) 0.43960(19) 0.0383(8) Uani 1 1 d . . .
O8 O 0.5480(3) 0.2219(3) 0.3478(2) 0.0402(8) Uani 1 1 d . . .
O9 O -0.3792(3) 0.4503(3) 0.07915(19) 0.0394(8) Uani 1 1 d . . .
H9A H -0.3674 0.4125 0.0407 0.047 Uiso 1 1 d R . .
H9B H -0.3611 0.5136 0.0682 0.047 Uiso 1 1 d R . .
O10 O -0.1818(3) 0.5831(3) 0.1710(2) 0.0443(8) Uani 1 1 d . . .
H10A H -0.1900 0.5995 0.1250 0.053 Uiso 1 1 d R . .
H10B H -0.1086 0.5971 0.1853 0.053 Uiso 1 1 d R . .
O11 O -0.4197(3) 0.4044(3) 0.26832(19) 0.0413(8) Uani 1 1 d . . .
H11A H -0.4522 0.4640 0.2590 0.062 Uiso 1 1 d R . .
H11B H -0.4704 0.3557 0.2570 0.062 Uiso 1 1 d R . .
O12 O -0.0347(3) 0.1079(3) 0.24797(18) 0.0378(8) Uani 1 1 d . . .
H12A H -0.0366 0.1586 0.2168 0.045 Uiso 1 1 d R . .
H12B H -0.0187 0.0515 0.2244 0.045 Uiso 1 1 d R . .
O13 O -0.3757(3) -0.0757(3) 0.3701(2) 0.0467(9) Uani 1 1 d . . .
H13B H -0.3766 -0.1247 0.3377 0.056 Uiso 1 1 d R . .
H13A H -0.4468 -0.0582 0.3789 0.056 Uiso 1 1 d R . .
O14 O -0.1042(3) 0.0300(3) 0.42534(19) 0.0424(8) Uani 1 1 d . . .
H14A H -0.0938 0.0776 0.4583 0.051 Uiso 1 1 d R . .
H14B H -0.0348 0.0083 0.4101 0.051 Uiso 1 1 d R . .
O15 O -0.1731(3) -0.0907(3) 0.2640(2) 0.0432(8) Uani 1 1 d . . .
H15A H -0.2264 -0.1393 0.2686 0.052 Uiso 1 1 d R . .
H15B H -0.1050 -0.1095 0.2840 0.052 Uiso 1 1 d R . .
O16 O -0.2551(3) 0.6272(3) 0.0198(2) 0.0490(9) Uani 1 1 d . . .
H16A H -0.2968 0.6526 -0.0166 0.059 Uiso 1 1 d R . .
H16C H -0.1847 0.6083 0.0045 0.059 Uiso 1 1 d R . .
O17 O 0.6636(3) 0.7417(3) 0.2468(2) 0.0546(11) Uani 1 1 d . . .
H17A H 0.6033 0.7299 0.2171 0.066 Uiso 1 1 d R . .
H17B H 0.7067 0.6859 0.2500 0.066 Uiso 1 1 d R . .
Sr1 Sr -0.23332(4) 0.38300(4) 0.19183(3) 0.04185(14) Uani 1 1 d . . .
Sr2 Sr -0.25007(5) 0.09127(4) 0.31458(3) 0.046 Uani 1 1 d . . .

loop_
_atom_site_aniso_label
_atom_site_aniso_U_11
_atom_site_aniso_U_22
_atom_site_aniso_U_33
_atom_site_aniso_U_23
_atom_site_aniso_U_13
_atom_site_aniso_U_12
C1 0.048(3) 0.037(3) 0.047(3) 0.001(2) 0.000(2) 0.002(2)
C2 0.053(3) 0.041(3) 0.042(3) 0.002(2) 0.010(2) 0.000(2)
C3 0.046(3) 0.046(3) 0.036(3) -0.004(2) 0.000(2) -0.002(2)
C4 0.041(3) 0.043(3) 0.044(3) -0.005(2) -0.005(2) 0.000(2)
C5 0.047(3) 0.036(3) 0.051(3) -0.002(2) 0.005(2) 0.001(2)
C6 0.043(3) 0.048(3) 0.048(3) -0.001(2) 0.001(2) -0.002(2)
C7 0.048(3) 0.039(3) 0.047(3) -0.004(2) -0.001(2) 0.002(2)
C8 0.048(3) 0.041(3) 0.043(3) 0.004(2) -0.007(2) 0.000(2)
C9 0.047(3) 0.050(3) 0.041(3) 0.005(3) 0.000(2) 0.009(3)
C10 0.053(3) 0.033(3) 0.050(3) -0.004(2) -0.004(3) 0.000(2)
C11 0.052(3) 0.041(3) 0.038(3) -0.001(2) 0.004(2) 0.001(2)
C12 0.040(3) 0.047(3) 0.048(3) -0.001(2) -0.007(2) -0.005(2)
C13 0.050(3) 0.046(3) 0.038(3) 0.003(2) -0.007(2) -0.002(2)
C14 0.039(2) 0.039(3) 0.038(3) -0.005(2) 0.002(2) -0.005(2)
C15 0.043(3) 0.040(3) 0.052(3) 0.003(3) -0.005(2) 0.000(2)
C16 0.049(3) 0.041(3) 0.043(3) 0.004(3) 0.001(2) -0.003(3)
C17 0.042(3) 0.051(3) 0.041(3) -0.002(2) 0.001(2) -0.007(2)
O1 0.049(2) 0.041(2) 0.048(2) 0.0105(17) -0.0106(16) -0.0176(17)
O2 0.0446(19) 0.040(2) 0.043(2) -0.0021(16) -0.0094(16) -0.0054(16)
O3 0.046(2) 0.044(2) 0.045(2) 0.0014(17) -0.0035(16) -0.0084(17)
O4 0.051(2) 0.043(2) 0.042(2) 0.0013(17) 0.0025(16) -0.0150(17)
O5 0.047(2) 0.045(2) 0.044(2) -0.0007(17) -0.0075(16) 0.0091(16)
O6 0.0450(19) 0.039(2) 0.051(2) -0.0094(17) -0.0097(16) 0.0128(16)
O7 0.0391(17) 0.0343(18) 0.042(2) -0.0045(15) 0.0047(15) 0.0115(15)
O8 0.0317(17) 0.043(2) 0.045(2) -0.0004(16) -0.0048(15) 0.0079(15)
O9 0.0382(18) 0.0365(18) 0.0434(19) -0.0021(15) 0.0003(15) -0.0002(15)
O10 0.054(2) 0.0374(19) 0.042(2) 0.0042(16) -0.0105(16) -0.0088(16)
O11 0.0387(18) 0.040(2) 0.045(2) 0.0060(16) 0.0106(16) 0.0134(15)
O12 0.0332(17) 0.047(2) 0.0337(18) 0.0017(15) 0.0064(14) 0.0067(15)
O13 0.0409(19) 0.053(2) 0.047(2) -0.0053(17) 0.0095(16) -0.0089(17)
O14 0.047(2) 0.044(2) 0.0351(18) -0.0093(15) -0.0160(15) 0.0146(16)
O15 0.0326(17) 0.040(2) 0.057(2) -0.0108(17) 0.0060(16) 0.0006(15)
O16 0.042(2) 0.051(2) 0.053(2) -0.0009(18) 0.0091(17) -0.0041(17)
O17 0.056(2) 0.057(2) 0.050(2) -0.0152(19) -0.0295(19) -0.0015(19)
Sr1 0.0390(3) 0.0409(3) 0.0456(3) -0.0006(2) -0.0016(2) -0.0005(2)
Sr2 0.048 0.043 0.047 -0.001 -0.001 0.001

loop_
_atom_type_symbol
_atom_type_description
_atom_type_scat_dispersion_real
_atom_type_scat_dispersion_imag
_atom_type_scat_source
C C 0.0033 0.0016 'International Tables Vol C Tables 4.2.6.8 and 6.1.1.4'
H H 0.0000 0.0000 'International Tables Vol C Tables 4.2.6.8 and 6.1.1.4'
O O 0.0106 0.0060 'International Tables Vol C Tables 4.2.6.8 and 6.1.1.4'
Sr Sr -1.5307 3.2498 'International Tables Vol C Tables 4.2.6.8 and 6.1.1.4'

loop_
_geom_angle_atom_site_label_1
_geom_angle_atom_site_label_2
_geom_angle_atom_site_label_3
_geom_angle
_geom_angle_site_symmetry_1
_geom_angle_site_symmetry_3
_geom_angle_publ_flag
C6 C1 C2 118.5(5) . . ?
C6 C1 C7 119.1(5) . . ?
C2 C1 C7 122.3(5) . . ?
C3 C2 C1 122.2(5) . . ?
C3 C2 H2 118.9 . . ?
C1 C2 H2 118.9 . . ?
C2 C3 C4 118.0(5) . . ?
C2 C3 C8 120.9(5) . . ?
C4 C3 C8 121.1(5) . . ?
C5 C4 C3 121.2(5) . . ?
C5 C4 H4 119.4 . . ?
C3 C4 H4 119.4 . . ?
C4 C5 C6 120.2(5) . . ?
C4 C5 C9 122.1(5) . . ?
C6 C5 C9 117.7(5) . . ?
C5 C6 C1 119.9(5) . . ?
C5 C6 H6 120.1 . . ?
C1 C6 H6 120.1 . . ?
O2 C7 O1 122.4(5) . . ?
O2 C7 C1 119.9(5) . . ?
O1 C7 C1 117.7(5) . . ?
O2 C7 Sr1 64.9(3) . . ?
O1 C7 Sr1 57.6(3) . . ?
C1 C7 Sr1 174.9(4) . . ?
C3 C8 C12 114.3(5) . . ?
C3 C8 H8A 108.7 . . ?
C12 C8 H8A 108.7 . . ?
C3 C8 H8B 108.7 . . ?
C12 C8 H8B 108.7 . . ?
H8A C8 H8B 107.6 . . ?
O4 C9 O3 120.6(5) . . ?
O4 C9 C5 118.8(5) . . ?
O3 C9 C5 120.5(5) . . ?
O4 C9 Sr1 62.6(3) . 4_566 ?
O3 C9 Sr1 65.6(3) . 4_566 ?
C5 C9 Sr1 151.9(4) . 4_566 ?
C15 C10 C11 118.8(5) . . ?
C15 C10 C16 119.3(5) . . ?
C11 C10 C16 121.9(5) . . ?
C12 C11 C10 121.3(5) . . ?
C12 C11 H11 119.3 . . ?
C10 C11 H11 119.3 . . ?
C11 C12 C13 119.2(5) . . ?
C11 C12 C8 120.7(5) . . ?
C13 C12 C8 120.0(5) . . ?
C14 C13 C12 120.1(5) . . ?
C14 C13 H13 119.9 . . ?
C12 C13 H13 119.9 . . ?
C15 C14 C13 118.8(5) . . ?
C15 C14 C17 118.7(5) . . ?
C13 C14 C17 122.5(5) . . ?
C10 C15 C14 121.7(5) . . ?
C10 C15 H15 119.1 . . ?
C14 C15 H15 119.1 . . ?
O6 C16 O5 121.8(5) . . ?
O6 C16 C10 119.7(5) . . ?
O5 C16 C10 118.5(5) . . ?
O6 C16 Sr2 56.6(3) . 4_666 ?
O5 C16 Sr2 65.2(3) . 4_666 ?
C10 C16 Sr2 176.2(4) . 4_666 ?
O8 C17 O7 122.0(5) . . ?
O8 C17 C14 121.1(5) . . ?
O7 C17 C14 116.8(5) . . ?
O8 C17 Sr2 67.2(3) . 1_655 ?
O7 C17 Sr2 56.5(3) . 1_655 ?
C14 C17 Sr2 164.0(3) . 1_655 ?
C7 O1 Sr1 97.6(3) . . ?
C7 O2 Sr2 156.2(3) . . ?
C7 O2 Sr1 90.5(3) . . ?
Sr2 O2 Sr1 108.82(11) . . ?
C9 O3 Sr1 88.9(3) . 4_566 ?
C9 O4 Sr1 92.2(3) . 4_566 ?
C16 O5 Sr1 151.3(3) . 4_666 ?
C16 O5 Sr2 90.4(3) . 4_666 ?
Sr1 O5 Sr2 109.68(12) 4_666 4_666 ?
C16 O6 Sr2 99.6(3) . 4_666 ?
C17 O7 Sr2 99.4(3) . 1_655 ?
C17 O8 Sr2 88.6(3) . 1_655 ?
Sr1 O9 H9A 109.4 . . ?
Sr1 O9 H9B 109.7 . . ?
H9A O9 H9B 108.1 . . ?
Sr1 O10 H10A 110.7 . . ?
Sr1 O10 H10B 111.1 . . ?
H10A O10 H10B 109.0 . . ?
Sr1 O11 H11A 109.3 . . ?
Sr1 O11 H11B 108.7 . . ?
H11A O11 H11B 109.5 . . ?
Sr2 O12 H12A 109.9 . . ?
Sr2 O12 H12B 110.1 . . ?
H12A O12 H12B 108.4 . . ?
Sr2 O13 H13B 108.9 . . ?
Sr2 O13 H13A 109.7 . . ?
H13B O13 H13A 109.0 . . ?
Sr2 O14 H14A 112.5 . . ?
Sr2 O14 H14B 112.4 . . ?
H14A O14 H14B 110.1 . . ?
Sr2 O15 H15A 112.7 . . ?
Sr2 O15 H15B 112.4 . . ?
H15A O15 H15B 110.1 . . ?
H16A O16 H16C 109.5 . . ?
H17A O17 H17B 108.3 . . ?
O11 Sr1 O5 82.77(12) . 4_465 ?
O11 Sr1 O1 92.27(13) . . ?
O5 Sr1 O1 119.89(11) 4_465 . ?
O11 Sr1 O4 156.83(12) . 4_565 ?
O5 Sr1 O4 96.34(12) 4_465 4_565 ?
O1 Sr1 O4 107.89(12) . 4_565 ?
O11 Sr1 O10 98.61(12) . . ?
O5 Sr1 O10 166.96(11) 4_465 . ?
O1 Sr1 O10 73.09(11) . . ?
O4 Sr1 O10 77.25(12) 4_565 . ?
O11 Sr1 O9 84.32(11) . . ?
O5 Sr1 O9 94.15(11) 4_465 . ?
O1 Sr1 O9 145.15(11) . . ?
O4 Sr1 O9 72.63(11) 4_565 . ?
O10 Sr1 O9 73.17(10) . . ?
O11 Sr1 O3 151.06(11) . 4_565 ?
O5 Sr1 O3 79.04(12) 4_465 4_565 ?
O1 Sr1 O3 77.80(12) . 4_565 ?
O4 Sr1 O3 48.88(11) 4_565 4_565 ?
O10 Sr1 O3 104.18(11) . 4_565 ?
O9 Sr1 O3 119.13(11) . 4_565 ?
O11 Sr1 O2 76.15(11) . . ?
O5 Sr1 O2 71.64(11) 4_465 . ?
O1 Sr1 O2 49.34(10) . . ?
O4 Sr1 O2 125.69(11) 4_565 . ?
O10 Sr1 O2 121.33(10) . . ?
O9 Sr1 O2 156.99(10) . . ?
O3 Sr1 O2 76.84(11) 4_565 . ?
O11 Sr1 C9 163.48(14) . 4_565 ?
O5 Sr1 C9 81.03(14) 4_465 4_565 ?
O1 Sr1 C9 98.55(13) . 4_565 ?
O4 Sr1 C9 25.22(13) 4_565 4_565 ?
O10 Sr1 C9 96.46(14) . 4_565 ?
O9 Sr1 C9 93.66(13) . 4_565 ?
O3 Sr1 C9 25.51(13) 4_565 4_565 ?
O2 Sr1 C9 101.59(14) . 4_565 ?
O11 Sr1 C7 84.43(14) . . ?
O5 Sr1 C7 95.54(13) 4_465 . ?
O1 Sr1 C7 24.77(13) . . ?
O4 Sr1 C7 118.62(13) 4_565 . ?
O10 Sr1 C7 97.49(13) . . ?
O9 Sr1 C7 164.10(13) . . ?
O3 Sr1 C7 75.21(13) 4_565 . ?
O2 Sr1 C7 24.60(12) . . ?
C9 Sr1 C7 100.28(15) 4_565 . ?
O11 Sr1 Sr2 76.83(8) . . ?
O5 Sr1 Sr2 37.01(8) 4_465 . ?
O1 Sr1 Sr2 83.41(8) . . ?
O4 Sr1 Sr2 115.89(8) 4_565 . ?
O10 Sr1 Sr2 155.95(8) . . ?
O9 Sr1 Sr2 128.82(7) . . ?
O3 Sr1 Sr2 75.07(8) 4_565 . ?
O2 Sr1 Sr2 34.63(7) . . ?
C9 Sr1 Sr2 91.98(12) 4_565 . ?
C7 Sr1 Sr2 58.75(11) . . ?
O11 Sr1 H11A 16.3 . . ?
O5 Sr1 H11A 95.7 4_465 . ?
O1 Sr1 H11A 94.4 . . ?
O4 Sr1 H11A 144.7 4_565 . ?
O10 Sr1 H11A 83.8 . . ?
O9 Sr1 H11A 73.5 . . ?
O3 Sr1 H11A 166.4 4_565 . ?
O2 Sr1 H11A 89.6 . . ?
C9 Sr1 H11A 166.6 4_565 . ?
C7 Sr1 H11A 93.0 . . ?
Sr2 Sr1 H11A 93.1 . . ?
O11 Sr1 H11B 16.3 . . ?
O5 Sr1 H11B 67.8 4_465 . ?
O1 Sr1 H11B 105.2 . . ?
O4 Sr1 H11B 146.9 4_565 . ?
O10 Sr1 H11B 111.7 . . ?
O9 Sr1 H11B 79.6 . . ?
O3 Sr1 H11B 143.4 4_565 . ?
O2 Sr1 H11B 78.3 . . ?
C9 Sr1 H11B 147.3 4_565 . ?
C7 Sr1 H11B 92.5 . . ?
Sr2 Sr1 H11B 69.2 . . ?
H11A Sr1 H11B 28.1 . . ?
O6 Sr2 O7 112.79(12) 4_465 1_455 ?
O6 Sr2 O2 115.27(11) 4_465 . ?
O7 Sr2 O2 81.50(11) 1_455 . ?
O6 Sr2 O15 78.28(12) 4_465 . ?
O7 Sr2 O15 131.47(11) 1_455 . ?
O2 Sr2 O15 138.61(11) . . ?
O6 Sr2 O14 151.55(12) 4_465 . ?
O7 Sr2 O14 71.46(11) 1_455 . ?
O2 Sr2 O14 93.12(11) . . ?
O15 Sr2 O14 78.92(11) . . ?
O6 Sr2 O12 106.18(11) 4_465 . ?
O7 Sr2 O12 138.98(11) 1_455 . ?
O2 Sr2 O12 70.50(11) . . ?
O15 Sr2 O12 68.13(11) . . ?
O14 Sr2 O12 80.56(11) . . ?
O6 Sr2 O13 77.32(11) 4_465 . ?
O7 Sr2 O13 70.24(11) 1_455 . ?
O2 Sr2 O13 151.74(12) . . ?
O15 Sr2 O13 66.58(11) . . ?
O14 Sr2 O13 78.15(11) . . ?
O12 Sr2 O13 132.69(11) . . ?
O6 Sr2 O5 48.24(11) 4_465 4_465 ?
O7 Sr2 O5 121.38(11) 1_455 4_465 ?
O2 Sr2 O5 69.86(11) . 4_465 ?
O15 Sr2 O5 101.49(12) . 4_465 ?
O14 Sr2 O5 155.04(11) . 4_465 ?
O12 Sr2 O5 76.63(10) . 4_465 ?
O13 Sr2 O5 125.31(10) . 4_465 ?
O6 Sr2 O8 75.36(11) 4_465 1_455 ?
O7 Sr2 O8 47.93(10) 1_455 1_455 ?
O2 Sr2 O8 71.25(11) . 1_455 ?
O15 Sr2 O8 147.52(10) . 1_455 ?
O14 Sr2 O8 118.47(10) . 1_455 ?
O12 Sr2 O8 137.92(10) . 1_455 ?
O13 Sr2 O8 89.21(11) . 1_455 ?
O5 Sr2 O8 74.32(11) 4_465 1_455 ?
O6 Sr2 C16 23.85(13) 4_465 4_465 ?
O7 Sr2 C16 119.61(13) 1_455 4_465 ?
O2 Sr2 C16 92.79(13) . 4_465 ?
O15 Sr2 C16 89.90(13) . 4_465 ?
O14 Sr2 C16 168.18(13) . 4_465 ?
O12 Sr2 C16 91.79(13) . 4_465 ?
O13 Sr2 C16 101.04(13) . 4_465 ?
O5 Sr2 C16 24.39(12) 4_465 4_465 ?
O8 Sr2 C16 73.18(13) 1_455 4_465 ?
O6 Sr2 C17 96.28(13) 4_465 1_455 ?
O7 Sr2 C17 24.04(12) 1_455 1_455 ?
O2 Sr2 C17 72.03(13) . 1_455 ?
O15 Sr2 C17 148.35(13) . 1_455 ?
O14 Sr2 C17 94.25(13) . 1_455 ?
O12 Sr2 C17 141.77(13) . 1_455 ?
O13 Sr2 C17 81.78(13) . 1_455 ?
O5 Sr2 C17 97.40(13) 4_465 1_455 ?
O8 Sr2 C17 24.28(12) 1_455 1_455 ?
C16 Sr2 C17 97.31(14) 4_465 1_455 ?
O6 Sr2 Sr1 80.05(8) 4_465 . ?
O7 Sr2 Sr1 104.08(8) 1_455 . ?
O2 Sr2 Sr1 36.54(7) . . ?
O15 Sr2 Sr1 124.45(9) . . ?
O14 Sr2 Sr1 127.37(8) . . ?
O12 Sr2 Sr1 70.04(7) . . ?
O13 Sr2 Sr1 151.85(8) . . ?
O5 Sr2 Sr1 33.32(7) 4_465 . ?
O8 Sr2 Sr1 68.90(7) 1_455 . ?
C16 Sr2 Sr1 56.69(11) 4_465 . ?
C17 Sr2 Sr1 84.29(11) 1_455 . ?

loop_
_geom_bond_atom_site_label_1
_geom_bond_atom_site_label_2
_geom_bond_distance
_geom_bond_site_symmetry_2
_geom_bond_publ_flag
C1 C6 1.392(8) . ?
C1 C2 1.393(7) . ?
C1 C7 1.491(8) . ?
C2 C3 1.374(7) . ?
C2 H2 0.9300 . ?
C3 C4 1.387(7) . ?
C3 C8 1.491(7) . ?
C4 C5 1.378(7) . ?
C4 H4 0.9300 . ?
C5 C6 1.382(7) . ?
C5 C9 1.487(8) . ?
C6 H6 0.9300 . ?
C7 O2 1.246(6) . ?
C7 O1 1.265(6) . ?
C7 Sr1 2.993(5) . ?
C8 C12 1.516(7) . ?
C8 H8A 0.9700 . ?
C8 H8B 0.9700 . ?
C9 O4 1.257(7) . ?
C9 O3 1.270(6) . ?
C9 Sr1 2.948(6) 4_566 ?
C10 C15 1.368(8) . ?
C10 C11 1.393(7) . ?
C10 C16 1.499(8) . ?
C11 C12 1.370(7) . ?
C11 H11 0.9300 . ?
C12 C13 1.397(8) . ?
C13 C14 1.396(7) . ?
C13 H13 0.9300 . ?
C14 C15 1.386(7) . ?
C14 C17 1.495(7) . ?
C15 H15 0.9300 . ?
C16 O6 1.243(6) . ?
C16 O5 1.252(6) . ?
C16 Sr2 3.033(5) 4_666 ?
C17 O8 1.257(6) . ?
C17 O7 1.262(6) . ?
C17 Sr2 3.056(6) 1_655 ?
O1 Sr1 2.549(3) . ?
O2 Sr2 2.586(3) . ?
O2 Sr1 2.710(3) . ?
O3 Sr1 2.686(4) 4_566 ?
O4 Sr1 2.619(4) 4_566 ?
O5 Sr1 2.513(4) 4_666 ?
O5 Sr2 2.753(4) 4_666 ?
O6 Sr2 2.568(3) 4_666 ?
O7 Sr2 2.583(3) 1_655 ?
O8 Sr2 2.817(3) 1_655 ?
O9 Sr1 2.683(3) . ?
O9 H9A 0.8500 . ?
O9 H9B 0.8501 . ?
O10 Sr1 2.627(3) . ?
O10 H10A 0.8499 . ?
O10 H10B 0.8500 . ?
O11 Sr1 2.471(3) . ?
O11 H11A 0.8500 . ?
O11 H11B 0.8499 . ?
O12 Sr2 2.646(3) . ?
O12 H12A 0.8502 . ?
O12 H12B 0.8499 . ?
O13 Sr2 2.714(4) . ?
O13 H13B 0.8501 . ?
O13 H13A 0.8200 . ?
O14 Sr2 2.634(3) . ?
O14 H14A 0.8500 . ?
O14 H14B 0.8500 . ?
O15 Sr2 2.620(3) . ?
O15 H15A 0.8499 . ?
O15 H15B 0.8501 . ?
O16 H16A 0.8500 . ?
O16 H16C 0.8500 . ?
O17 H17A 0.8500 . ?
O17 H17B 0.8499 . ?
Sr1 O5 2.513(4) 4_465 ?
Sr1 O4 2.619(4) 4_565 ?
Sr1 O3 2.686(4) 4_565 ?
Sr1 C9 2.948(6) 4_565 ?
Sr1 Sr2 4.3074(11) . ?
Sr1 H11A 2.8668 . ?
Sr1 H11B 2.8597 . ?
Sr2 O6 2.568(3) 4_465 ?
Sr2 O7 2.583(3) 1_455 ?
Sr2 O5 2.753(4) 4_465 ?
Sr2 O8 2.817(3) 1_455 ?
Sr2 C16 3.033(5) 4_465 ?
Sr2 C17 3.056(6) 1_455 ?

loop_
_geom_hbond_atom_site_label_D
_geom_hbond_atom_site_label_H
_geom_hbond_atom_site_label_A
_geom_hbond_distance_DH
_geom_hbond_distance_HA
_geom_hbond_distance_DA
_geom_hbond_angle_DHA
_geom_hbond_site_symmetry_A
O9 H9B O16 0.85 2.04 2.830(5) 153.7 .
O10 H10A O16 0.85 2.03 2.861(5) 165.2 .
O14 H14A O4 0.85 2.07 2.824(5) 147.9 .
O9 H9A O7 0.85 1.95 2.781(5) 166.1 4_465
O10 H10B O12 0.85 1.95 2.761(5) 158.8 2
O11 H11A O6 0.85 1.96 2.676(5) 140.7 3_566
O11 H11B O17 0.85 2.55 3.365(5) 161.7 2_545
O12 H12A O3 0.85 1.88 2.721(5) 170.0 4_565
O16 H16A O13 0.85 2.39 3.031(5) 132.2 4_565
O16 H16C O14 0.85 2.42 3.095(5) 136.4 4_565
O12 H12B O1 0.85 1.91 2.687(5) 150.5 2_545
O13 H13B O17 0.85 2.39 3.230(5) 168.8 1_445
O15 H15A O17 0.85 1.96 2.783(5) 162.3 1_445
O13 H13A O9 0.82 2.04 2.841(5) 163.9 2_445
O14 H14B O4 0.85 2.24 2.946(5) 140.9 3_556
O15 H15B O3 0.85 2.18 2.979(5) 155.7 3_556
O17 H17A O8 0.85 2.00 2.843(4) 171.8 2_655
O17 H17B O10 0.85 2.28 2.961(5) 136.9 1_655
